data_7050925
loop_
_publ_author_name
'Junk, Peter Courtney'
'Cole, Marcus L.'
'Evans, David J.'
'Louis, Lance M.'

_publ_section_title
;
Structural and synthetic studies of
magnesium and zinc tolylformamidinate complexes
;
_journal_name_full 'New Journal of Chemistry'
_journal_paper_doi 10.1039/b204304a
_journal_year 2002
_chemical_formula_sum 'C38 H46 Mg N4 O2'
_chemical_formula_weight 615.10
_space_group_IT_number 14
_symmetry_cell_setting monoclinic
_symmetry_space_group_name_Hall '-P 2yn'
_symmetry_space_group_name_H-M 'P 1 21/n 1'
_cell_angle_alpha 90.00
_cell_angle_beta 94.339(2)
_cell_angle_gamma 90.00
_cell_formula_units_Z 4
_cell_length_a 9.5039(6)
_cell_length_b 16.3981(11)
_cell_length_c 23.0294(16)
_cell_measurement_temperature 296(2)
_cell_volume 3578.8(4)
_diffrn_ambient_temperature 296(2)
_exptl_crystal_density_diffrn 1.142
_cod_original_sg_symbol_H-M 'P 21/n'
_cod_database_code 7050925

loop_
_symmetry_equiv_pos_as_xyz
'x, y, z'
'-x+1/2, y+1/2, -z+1/2'
'-x, -y, -z'
'x-1/2, -y-1/2, z-1/2'

loop_
_atom_site_label
_atom_site_type_symbol
_atom_site_fract_x
_atom_site_fract_y
_atom_site_fract_z
_atom_site_U_iso_or_equiv
_atom_site_adp_type
_atom_site_occupancy
_atom_site_symmetry_multiplicity
_atom_site_calc_flag
_atom_site_refinement_flags
_atom_site_disorder_assembly
_atom_site_disorder_group
Mg1 Mg 0.50621(9) 0.36614(5) 0.23774(4) 0.0546(3) Uani 1 1 d . . .
O1 O 0.6711(2) 0.38567(13) 0.18038(8) 0.0734(6) Uani 1 1 d . . .
N1 N 0.4592(2) 0.25012(13) 0.19654(9) 0.0575(6) Uani 1 1 d . . .
C1 C 0.3763(3) 0.20802(16) 0.15379(11) 0.0557(7) Uani 1 1 d . . .
O2 O 0.3332(2) 0.34537(12) 0.29097(8) 0.0722(6) Uani 1 1 d . . .
N2 N 0.6143(2) 0.26080(13) 0.27437(9) 0.0583(6) Uani 1 1 d . . .
C2 C 0.3706(4) 0.1242(2) 0.14650(16) 0.0788(9) Uani 1 1 d . . .
H2 H 0.418(3) 0.0930(17) 0.1720(13) 0.073(9) Uiso 1 1 d . . .
N3 N 0.3951(2) 0.47374(13) 0.20398(9) 0.0606(6) Uani 1 1 d . . .
C3 C 0.2877(4) 0.0903(3) 0.10094(18) 0.0907(11) Uani 1 1 d . . .
H3 H 0.289(3) 0.041(2) 0.0978(14) 0.091(12) Uiso 1 1 d . . .
N4 N 0.5552(2) 0.47982(13) 0.28118(10) 0.0609(6) Uani 1 1 d . . .
C4 C 0.2074(3) 0.1344(2) 0.06128(14) 0.0769(9) Uani 1 1 d . . .
C5 C 0.2086(4) 0.2167(2) 0.06977(15) 0.0822(10) Uani 1 1 d . . .
H5 H 0.137(4) 0.249(2) 0.0470(15) 0.110(12) Uiso 1 1 d . . .
C6 C 0.2909(3) 0.2526(2) 0.11466(14) 0.0750(9) Uani 1 1 d . . .
H6 H 0.294(3) 0.3121(19) 0.1168(13) 0.083(9) Uiso 1 1 d . . .
C7 C 0.1196(4) 0.0951(3) 0.01133(17) 0.1122(13) Uani 1 1 d . . .
H7A H 0.1806 0.0679 -0.0138 0.168 Uiso 1 1 calc R . .
H7B H 0.0664 0.1363 -0.0103 0.168 Uiso 1 1 calc R . .
H7C H 0.0562 0.0563 0.0264 0.168 Uiso 1 1 calc R . .
C8 C 0.7103(3) 0.22950(16) 0.31810(11) 0.0553(7) Uani 1 1 d . . .
C9 C 0.7850(3) 0.1563(2) 0.31435(14) 0.0734(9) Uani 1 1 d . . .
H9 H 0.781(3) 0.1264(18) 0.2792(14) 0.084(10) Uiso 1 1 d . . .
C10 C 0.8731(3) 0.1299(2) 0.36107(15) 0.0800(9) Uani 1 1 d . . .
H10 H 0.916(3) 0.0742(19) 0.3587(13) 0.093(10) Uiso 1 1 d . . .
C11 C 0.8938(3) 0.1728(2) 0.41200(13) 0.0709(8) Uani 1 1 d . . .
C12 C 0.8239(3) 0.2467(2) 0.41480(13) 0.0681(8) Uani 1 1 d . . .
H12 H 0.837(3) 0.2848(18) 0.4458(13) 0.082(9) Uiso 1 1 d . . .
C13 C 0.7336(3) 0.27351(18) 0.36921(13) 0.0623(7) Uani 1 1 d . . .
H13 H 0.680(3) 0.3182(18) 0.3720(12) 0.076(9) Uiso 1 1 d . . .
C14 C 0.9887(4) 0.1427(2) 0.46300(16) 0.1071(13) Uani 1 1 d . . .
H14A H 1.0828 0.1624 0.4596 0.161 Uiso 1 1 calc R . .
H14B H 0.9890 0.0842 0.4632 0.161 Uiso 1 1 calc R . .
H14C H 0.9545 0.1624 0.4986 0.161 Uiso 1 1 calc R . .
C15 C 0.5482(3) 0.21334(18) 0.23466(12) 0.0600(7) Uani 1 1 d . . .
H15 H 0.559(3) 0.1494(18) 0.2370(11) 0.070(8) Uiso 1 1 d . . .
C16 C 0.2919(3) 0.51191(16) 0.16616(12) 0.0582(7) Uani 1 1 d . . .
C17 C 0.2768(3) 0.48941(17) 0.10803(13) 0.0624(7) Uani 1 1 d . . .
H17 H 0.340(3) 0.4463(17) 0.0949(11) 0.072(8) Uiso 1 1 d . . .
C18 C 0.1800(3) 0.52722(19) 0.06947(14) 0.0692(8) Uani 1 1 d . . .
H18 H 0.175(3) 0.5118(16) 0.0315(13) 0.071(9) Uiso 1 1 d . . .
C19 C 0.0944(3) 0.58887(19) 0.08616(13) 0.0723(8) Uani 1 1 d . . .
C20 C 0.1072(4) 0.6098(2) 0.14431(16) 0.0888(11) Uani 1 1 d . . .
H20 H 0.048(4) 0.650(2) 0.1574(15) 0.104(12) Uiso 1 1 d . . .
C21 C 0.2022(3) 0.5724(2) 0.18374(15) 0.0779(9) Uani 1 1 d . . .
H21 H 0.204(3) 0.5870(17) 0.2244(14) 0.084(9) Uiso 1 1 d . . .
C22 C -0.0083(4) 0.6321(2) 0.04341(16) 0.1046(12) Uani 1 1 d . . .
H22A H -0.0087 0.6060 0.0061 0.157 Uiso 1 1 calc R . .
H22B H 0.0197 0.6880 0.0399 0.157 Uiso 1 1 calc R . .
H22C H -0.1012 0.6298 0.0570 0.157 Uiso 1 1 calc R . .
C23 C 0.6306(3) 0.52149(17) 0.32659(12) 0.0617(7) Uani 1 1 d . . .
C24 C 0.5869(4) 0.5926(2) 0.35203(16) 0.0865(11) Uani 1 1 d . . .
H24 H 0.507(4) 0.611(2) 0.3399(15) 0.095(13) Uiso 1 1 d . . .
C25 C 0.6666(5) 0.6283(3) 0.39706(18) 0.0986(12) Uani 1 1 d . . .
H25 H 0.631(4) 0.670(2) 0.4127(16) 0.104(13) Uiso 1 1 d . . .
C26 C 0.7910(4) 0.5966(2) 0.42017(14) 0.0885(10) Uani 1 1 d . . .
C27 C 0.8340(4) 0.5251(2) 0.39552(15) 0.0866(10) Uani 1 1 d . . .
H27 H 0.925(4) 0.501(2) 0.4086(16) 0.114(13) Uiso 1 1 d . . .
C28 C 0.7571(4) 0.4891(2) 0.34955(14) 0.0730(8) Uani 1 1 d . . .
H28 H 0.793(3) 0.442(2) 0.3335(13) 0.089(10) Uiso 1 1 d . . .
C29 C 0.8764(5) 0.6362(3) 0.47069(18) 0.1342(17) Uani 1 1 d . . .
H29A H 0.9514 0.6677 0.4562 0.201 Uiso 1 1 calc R . .
H29B H 0.9156 0.5948 0.4965 0.201 Uiso 1 1 calc R . .
H29C H 0.8165 0.6713 0.4913 0.201 Uiso 1 1 calc R . .
C30 C 0.4622(3) 0.51721(19) 0.24557(12) 0.0608(7) Uani 1 1 d . . .
H30 H 0.448(2) 0.5775(17) 0.2492(10) 0.062(7) Uiso 1 1 d . . .
C31 C 0.6591(5) 0.3697(4) 0.12026(17) 0.144(2) Uani 1 1 d . . .
H31A H 0.5841 0.4023 0.1011 0.173 Uiso 1 1 calc R . .
H31B H 0.6376 0.3126 0.1132 0.173 Uiso 1 1 calc R . .
C32 C 0.7947(6) 0.3906(4) 0.0979(2) 0.169(2) Uani 1 1 d . . .
H32A H 0.8210 0.3503 0.0698 0.203 Uiso 1 1 calc R . .
H32B H 0.7898 0.4437 0.0792 0.203 Uiso 1 1 calc R . .
C33 C 0.8923(5) 0.3916(5) 0.1466(3) 0.181(3) Uani 1 1 d . . .
H33A H 0.9590 0.4359 0.1436 0.218 Uiso 1 1 calc R . .
H33B H 0.9442 0.3406 0.1495 0.218 Uiso 1 1 calc R . .
C34 C 0.8119(4) 0.4027(4) 0.1976(2) 0.1355(18) Uani 1 1 d . . .
H34A H 0.8463 0.3661 0.2285 0.163 Uiso 1 1 calc R . .
H34B H 0.8214 0.4583 0.2117 0.163 Uiso 1 1 calc R . .
C35 C 0.1950(4) 0.3280(3) 0.26767(18) 0.1305(17) Uani 1 1 d . . .
H35A H 0.1621 0.3711 0.2412 0.157 Uiso 1 1 calc R . .
H35B H 0.1944 0.2772 0.2460 0.157 Uiso 1 1 calc R . .
C36 C 0.1066(5) 0.3216(6) 0.3124(3) 0.207(3) Uani 1 1 d . . .
H36A H 0.0575 0.2697 0.3100 0.249 Uiso 1 1 calc R . .
H36B H 0.0370 0.3649 0.3094 0.249 Uiso 1 1 calc R . .
C37 C 0.1897(6) 0.3275(4) 0.3661(2) 0.172(2) Uani 1 1 d . . .
H37A H 0.1927 0.2754 0.3862 0.206 Uiso 1 1 calc R . .
H37B H 0.1504 0.3679 0.3910 0.206 Uiso 1 1 calc R . .
C38 C 0.3333(4) 0.3519(3) 0.35170(17) 0.1245(16) Uani 1 1 d . . .
H38A H 0.3535 0.4074 0.3642 0.149 Uiso 1 1 calc R . .
H38B H 0.4038 0.3161 0.3707 0.149 Uiso 1 1 calc R . .

loop_
_atom_site_aniso_label
_atom_site_aniso_U_11
_atom_site_aniso_U_22
_atom_site_aniso_U_33
_atom_site_aniso_U_23
_atom_site_aniso_U_13
_atom_site_aniso_U_12
Mg1 0.0519(6) 0.0601(6) 0.0512(5) 0.0018(4) -0.0010(4) -0.0041(4)
O1 0.0571(12) 0.1014(15) 0.0624(13) -0.0035(11) 0.0089(9) -0.0128(10)
N1 0.0578(14) 0.0611(13) 0.0522(14) -0.0006(11) -0.0043(10) -0.0007(10)
C1 0.0552(16) 0.0591(17) 0.0528(16) -0.0015(13) 0.0033(12) -0.0057(12)
O2 0.0587(13) 0.0990(14) 0.0596(13) 0.0049(10) 0.0098(9) -0.0101(10)
N2 0.0574(14) 0.0638(14) 0.0525(13) 0.0009(11) -0.0028(10) -0.0017(11)
C2 0.091(3) 0.066(2) 0.076(2) -0.0045(18) -0.0132(19) 0.0027(17)
N3 0.0596(14) 0.0615(14) 0.0592(14) 0.0039(11) -0.0055(11) -0.0041(11)
C3 0.108(3) 0.064(2) 0.098(3) -0.019(2) -0.002(2) -0.009(2)
N4 0.0576(14) 0.0655(14) 0.0582(14) -0.0001(11) -0.0045(11) -0.0079(11)
C4 0.074(2) 0.088(2) 0.067(2) -0.0180(18) 0.0005(16) -0.0206(17)
C5 0.080(2) 0.087(2) 0.076(2) 0.0013(18) -0.0204(18) -0.0066(18)
C6 0.083(2) 0.0607(19) 0.077(2) 0.0002(16) -0.0201(17) -0.0088(15)
C7 0.107(3) 0.131(3) 0.095(3) -0.038(2) -0.012(2) -0.031(2)
C8 0.0479(15) 0.0631(16) 0.0544(16) 0.0033(13) 0.0005(12) -0.0024(12)
C9 0.071(2) 0.085(2) 0.063(2) -0.0109(17) -0.0008(16) 0.0224(16)
C10 0.077(2) 0.087(2) 0.074(2) -0.0041(18) -0.0056(17) 0.0288(17)
C11 0.0606(19) 0.090(2) 0.0606(19) 0.0020(16) -0.0037(14) 0.0141(16)
C12 0.0642(19) 0.081(2) 0.0574(19) -0.0083(16) -0.0063(14) 0.0026(15)
C13 0.0581(18) 0.0609(18) 0.067(2) -0.0032(15) -0.0006(14) 0.0038(14)
C14 0.105(3) 0.127(3) 0.084(3) -0.001(2) -0.027(2) 0.041(2)
C15 0.0603(18) 0.0608(18) 0.0585(18) 0.0013(14) 0.0017(14) 0.0017(13)
C16 0.0559(16) 0.0581(16) 0.0600(17) 0.0056(13) -0.0006(13) -0.0047(13)
C17 0.0631(19) 0.0591(17) 0.0639(19) -0.0044(14) -0.0024(14) 0.0021(14)
C18 0.071(2) 0.079(2) 0.056(2) -0.0033(16) -0.0048(15) 0.0003(16)
C19 0.0637(19) 0.084(2) 0.068(2) 0.0040(16) -0.0036(15) 0.0122(16)
C20 0.081(2) 0.110(3) 0.075(2) -0.008(2) 0.0025(18) 0.036(2)
C21 0.074(2) 0.100(2) 0.059(2) -0.0046(18) 0.0033(16) 0.0229(18)
C22 0.092(3) 0.128(3) 0.090(3) 0.007(2) -0.013(2) 0.039(2)
C23 0.0616(18) 0.0681(18) 0.0552(17) -0.0005(14) 0.0024(13) -0.0169(14)
C24 0.078(3) 0.097(3) 0.084(2) -0.025(2) -0.002(2) 0.006(2)
C25 0.105(3) 0.102(3) 0.089(3) -0.038(2) 0.006(2) -0.009(2)
C26 0.090(3) 0.112(3) 0.064(2) -0.015(2) 0.0010(18) -0.031(2)
C27 0.082(3) 0.097(3) 0.078(2) -0.004(2) -0.0172(19) -0.019(2)
C28 0.077(2) 0.070(2) 0.070(2) -0.0018(16) -0.0104(16) -0.0071(16)
C29 0.138(4) 0.171(4) 0.090(3) -0.045(3) -0.017(3) -0.042(3)
C30 0.0607(18) 0.0588(18) 0.0630(18) 0.0017(14) 0.0050(14) -0.0057(14)
C31 0.109(3) 0.254(6) 0.071(3) -0.026(3) 0.019(2) -0.033(3)
C32 0.118(4) 0.301(8) 0.093(4) 0.022(4) 0.041(3) -0.020(4)
C33 0.088(4) 0.317(8) 0.145(5) -0.018(5) 0.047(4) -0.037(4)
C34 0.075(3) 0.221(5) 0.111(3) -0.015(3) 0.015(2) -0.036(3)
C35 0.064(2) 0.227(5) 0.100(3) 0.007(3) 0.006(2) -0.034(3)
C36 0.075(3) 0.414(11) 0.135(5) 0.050(6) 0.023(3) -0.038(5)
C37 0.130(4) 0.279(7) 0.116(4) 0.009(5) 0.070(4) -0.031(5)
C38 0.106(3) 0.194(5) 0.076(3) -0.023(3) 0.024(2) -0.020(3)

loop_
_geom_bond_atom_site_label_1
_geom_bond_atom_site_label_2
_geom_bond_distance
_geom_bond_site_symmetry_2
_geom_bond_publ_flag
Mg1 O1 2.149(2) . ?
Mg1 N2 2.149(2) . ?
Mg1 N4 2.150(2) . ?
Mg1 O2 2.1510(19) . ?
Mg1 N1 2.157(2) . ?
Mg1 N3 2.170(2) . ?
O1 C34 1.395(4) . ?
O1 C31 1.405(4) . ?
N1 C15 1.318(3) . ?
N1 C1 1.396(3) . ?
C1 C6 1.377(4) . ?
C1 C2 1.384(4) . ?
O2 C38 1.403(4) . ?
O2 C35 1.410(4) . ?
N2 C15 1.323(3) . ?
N2 C8 1.404(3) . ?
C2 C3 1.381(5) . ?
N3 C30 1.319(3) . ?
N3 C16 1.408(3) . ?
C3 C4 1.355(5) . ?
N4 C30 1.312(3) . ?
N4 C23 1.400(3) . ?
C4 C5 1.365(5) . ?
C4 C7 1.513(4) . ?
C5 C6 1.380(4) . ?
C8 C13 1.384(4) . ?
C8 C9 1.401(4) . ?
C9 C10 1.382(4) . ?
C10 C11 1.369(4) . ?
C11 C12 1.386(4) . ?
C11 C14 1.509(4) . ?
C12 C13 1.377(4) . ?
C16 C17 1.386(4) . ?
C16 C21 1.389(4) . ?
C17 C18 1.377(4) . ?
C18 C19 1.371(4) . ?
C19 C20 1.379(4) . ?
C19 C22 1.509(4) . ?
C20 C21 1.376(4) . ?
C23 C28 1.381(4) . ?
C23 C24 1.383(4) . ?
C24 C25 1.369(5) . ?
C25 C26 1.362(5) . ?
C26 C27 1.379(5) . ?
C26 C29 1.514(5) . ?
C27 C28 1.373(4) . ?
C31 C32 1.465(6) . ?
C32 C33 1.402(6) . ?
C33 C34 1.459(6) . ?
C35 C36 1.381(6) . ?
C36 C37 1.420(7) . ?
C37 C38 1.484(6) . ?
